data_9009317
loop_
_publ_author_name
'Mazzi, F.'
'Galli, E.'
'Gottardi, G.'

_publ_section_title
;
 Crystal structure refinement of two tetragonal edingtonites
;
_journal_name_full 'Neues Jahrbuch fur Mineralogie, Monatshefte'
_journal_page_first 373
_journal_page_last 382
_journal_volume 1984
_journal_year 1984
_chemical_compound_source 'Old Kilpatrick, Dumbartonshire, Scotland'
_chemical_formula_sum 'Al1.94 Ba0.879 H7.5 K0.025 Na0.03 O13.75 Si3.06'
_chemical_name_mineral Edingtonite
_space_group_IT_number 113
_symmetry_space_group_name_Hall 'P -4 2ab'
_symmetry_space_group_name_H-M 'P -4 21 m'
_cell_angle_alpha 90
_cell_angle_beta 90
_cell_angle_gamma 90
_cell_formula_units_Z 2
_cell_length_a 9.584
_cell_length_b 9.584
_cell_length_c 6.524
_cell_volume 599.249
_database_code_amcsd 0014791
_exptl_crystal_density_diffrn 2.706
_cod_original_formula_sum 'Ba.879 Na.03 K.025 (Si3.06 Al1.94) O13.75 H7.5'
_cod_database_code 9009317

loop_
_space_group_symop_operation_xyz
x,y,z
1/2-y,1/2-x,z
y,-x,-z
1/2-x,1/2+y,-z
-x,-y,z
1/2+y,1/2+x,z
-y,x,-z
1/2+x,1/2-y,-z

loop_
_atom_site_aniso_label
_atom_site_aniso_U_11
_atom_site_aniso_U_22
_atom_site_aniso_U_33
_atom_site_aniso_U_12
_atom_site_aniso_U_13
_atom_site_aniso_U_23
Ba1 0.01550 0.01550 0.02223 -0.00286 0.00000 0.00000
Na2 0.02116 0.02116 0.00570 -0.00389 0.00000 0.00000
K2 0.02116 0.02116 0.00570 -0.00389 0.00000 0.00000
SiT1 0.00892 0.00892 0.00682 0.00000 0.00000 0.00000
AlT1 0.00892 0.00892 0.00682 0.00000 0.00000 0.00000
SiT2 0.00772 0.00911 0.00801 0.00079 0.00017 0.00050
AlT2 0.00772 0.00911 0.00801 0.00079 0.00017 0.00050
O1 0.01293 0.01293 0.01921 -0.00189 -0.00042 0.00042
O2/3 0.01591 0.01739 0.01509 -0.00287 -0.00315 0.00171
O4/5 0.01456 0.02294 0.01502 0.00190 0.00244 -0.00118

loop_
_atom_site_label
_atom_site_fract_x
_atom_site_fract_y
_atom_site_fract_z
_atom_site_occupancy
_atom_site_U_iso_or_equiv
_atom_site_type_symbol
_atom_site_attached_hydrogens
Ba1 0.50000 0.00000 0.64094 0.87900 ? Ba 0
Na2 0.50000 0.00000 0.56820 0.03000 ? Na 0
K2 0.50000 0.00000 0.56820 0.02500 ? K 0
SiT1 0.00000 0.00000 0.00000 0.61200 ? Si 0
AlT1 0.00000 0.00000 0.00000 0.38800 ? Al 0
SiT2 -0.17305 0.09353 0.38143 0.61200 ? Si 0
AlT2 -0.17305 0.09353 0.38143 0.38800 ? Al 0
O1 0.17405 0.32595 0.62263 1.00000 ? O 0
O2/3 -0.04438 0.19586 0.46509 1.00000 ? O 0
O4/5 -0.13730 0.03829 0.14457 1.00000 ? O 0
Ow1 0.17470 0.32530 0.14450 0.93900 0.04053 O 0
Ow2 0.37900 0.12100 -0.01950 0.93600 0.05509 O 0
H1 0.23850 0.36930 0.05940 0.93900 0.04433 H 0
H2 0.41340 0.20200 0.04350 0.93600 0.05699 H 0

loop_
_cod_changelog_entry_id
_cod_changelog_entry_author
_cod_changelog_entry_date
_cod_changelog_entry_text
1
;cod-tools version 3.8.0
Id: cif_guess_AMCSD_atom_types 9581 2023-05-17 12:35:41Z saulius
;
2023-05-18T08:42:42+03:00
;Derived atom types and hydrogen counts
from atom names that follow the AMCSD naming convention
(Wat == water, O-H == hydroxyl).
;

loop_
_cod_related_entry_id
_cod_related_entry_database
_cod_related_entry_code
1 AMCSD 0014791
